data_4335854
loop_
_publ_author_name
'Yoshiaki Shuku'
'Rie Suizu'
'Alex Domingo'
'Carmen J. Calzado'
'Vincent Robert'
'Kunio Awaga'

_publ_contact_author_address
;Research Centre for Material Science
Nagoya University
Furo-cho
Chikusa
Nagoya
Japan
464-8602
;
_publ_contact_author_email awaga@mbox.chem.nagoya-u.ac.jp
_publ_contact_author_fax (+81)52-789-2484
_publ_contact_author_name 'Professor Kunio Awaga'
_publ_contact_author_phone (+81)52-789-2487
_publ_section_title
;
 Multidimensional Network Structures and Versatile Magnetic Properties of
 Intermolecular Compounds of a Radical-Anion Ligand,
 [1,2,5]Thiadiazolo[3,4-f][1,10]phenanthroline 1,1-Dioxide
;
_journal_name_full 'Inorganic Chemistry'
_journal_page_first 9921
_journal_page_last 9930
_journal_paper_doi 10.1021/ic401078z
_journal_volume 52
_journal_year 2013
_chemical_formula_moiety 'C12 H10 I N5 O2 S '
_chemical_formula_sum 'C12 H10 I N5 O2 S'
_chemical_formula_weight 415.21
_space_group_IT_number 15
_symmetry_cell_setting monoclinic
_symmetry_Int_Tables_number 15
_symmetry_space_group_name_Hall '-C 2yc'
_symmetry_space_group_name_H-M 'C 1 2/c 1'
_cell_angle_alpha 90.0000
_cell_angle_beta 109.054(3)
_cell_angle_gamma 90.0000
_cell_formula_units_Z 8
_cell_length_a 29.796(7)
_cell_length_b 6.3668(13)
_cell_length_c 16.569(4)
_cell_measurement_reflns_used 4435
_cell_measurement_temperature 173.1
_cell_measurement_theta_max 27.5
_cell_measurement_theta_min 3.2
_cell_volume 2971.0(12)
_computing_cell_refinement CrystalClear
_computing_data_collection CrystalClear
_computing_data_reduction CrystalStructure
_computing_publication_material 'CrystalStructure 3.8'
_computing_structure_refinement SHELXL
_computing_structure_solution SHELXS97
_diffrn_detector_area_resol_mean 7.31
_diffrn_measured_fraction_theta_full 0.961
_diffrn_measured_fraction_theta_max 0.961
_diffrn_measurement_device_type 'Rigaku Saturn'
_diffrn_measurement_method \w
_diffrn_radiation_type 'Mo K\a'
_diffrn_radiation_wavelength 0.71070
_diffrn_reflns_av_R_equivalents 0.037
_diffrn_reflns_limit_h_max 34
_diffrn_reflns_limit_h_min -36
_diffrn_reflns_limit_k_max 6
_diffrn_reflns_limit_k_min -8
_diffrn_reflns_limit_l_max 21
_diffrn_reflns_limit_l_min -21
_diffrn_reflns_number 10887
_diffrn_reflns_theta_full 27.49
_diffrn_reflns_theta_max 27.49
_exptl_absorpt_coefficient_mu 2.308
_exptl_absorpt_correction_T_max 0.871
_exptl_absorpt_correction_T_min 0.785
_exptl_absorpt_correction_type multi-scan
_exptl_absorpt_process_details 'Jacobson, R. (1998) Private communication'
_exptl_crystal_colour red
_exptl_crystal_density_diffrn 1.856
_exptl_crystal_description block
_exptl_crystal_F_000 1616.00
_exptl_crystal_size_max 0.18
_exptl_crystal_size_mid 0.07
_exptl_crystal_size_min 0.06
_refine_diff_density_max 0.56
_refine_diff_density_min -0.85
_refine_ls_extinction_method none
_refine_ls_goodness_of_fit_ref 1.008
_refine_ls_hydrogen_treatment refall
_refine_ls_number_parameters 207
_refine_ls_number_reflns 3276
_refine_ls_R_factor_gt 0.0263
_refine_ls_shift/su_max 0.0010
_refine_ls_structure_factor_coef Fsqd
_refine_ls_weighting_details 'w = 1/[\s^2^(Fo^2^)+(0.0489P)^2^+3.5666P] where P=(Fo^2^+2Fc^2^)/3'
_refine_ls_weighting_scheme calc
_refine_ls_wR_factor_ref 0.0771
_reflns_number_gt 2967
_reflns_number_total 3276
_reflns_threshold_expression F^2^>2.0\s(F^2^)
_cod_data_source_file ic401078z_si_002_10.cif
_cod_data_source_block '__NH4ItdapO2'
_cod_original_formula_sum 'C12 H10 I N5 O2 S '
_cod_database_code 4335854

loop_
_symmetry_equiv_pos_site_id
_symmetry_equiv_pos_as_xyz
1 +X,+Y,+Z
2 -X,+Y,1/2-Z
3 -X,-Y,-Z
4 +X,-Y,1/2+Z
5 1/2+X,1/2+Y,+Z
6 1/2-X,1/2+Y,1/2-Z
7 1/2-X,1/2-Y,-Z
8 1/2+X,1/2-Y,1/2+Z

loop_
_atom_site_label
_atom_site_type_symbol
_atom_site_fract_x
_atom_site_fract_y
_atom_site_fract_z
_atom_site_U_iso_or_equiv
_atom_site_adp_type
_atom_site_occupancy
_atom_site_symmetry_multiplicity
_atom_site_calc_flag
_atom_site_refinement_flags
I(1) I 0.200301(5) 0.244106(18) 0.819450(9) 0.02561(7) Uani 1.00 1 d .
S(1) S 0.052010(17) 0.99831(7) 0.18308(3) 0.02166(13) Uani 1.00 1 d .
O(1) O 0.07409(6) 0.9355(2) 0.12274(10) 0.0323(3) Uani 1.00 1 d .
O(3) O 0.00658(6) 1.0972(2) 0.15329(10) 0.0314(3) Uani 1.00 1 d .
N(1) N 0.11490(6) 0.6815(2) 0.54836(11) 0.0214(3) Uani 1.00 1 d .
N(2) N 0.04824(7) 0.7911(2) 0.24433(12) 0.0208(3) Uani 1.00 1 d .
N(3) N 0.08971(6) 1.1509(2) 0.25849(11) 0.0216(3) Uani 1.00 1 d .
N(4) N 0.16940(6) 1.0254(2) 0.55875(11) 0.0236(3) Uani 1.00 1 d .
N(5) N 0.18550(9) 0.7494(2) 0.70840(14) 0.0237(4) Uani 1.00 1 d .
C(1) C 0.10959(7) 0.7873(3) 0.47565(13) 0.0167(3) Uani 1.00 1 d .
C(2) C 0.08850(8) 0.5107(3) 0.54527(13) 0.0256(4) Uani 1.00 1 d .
C(3) C 0.05572(8) 0.4342(3) 0.47081(14) 0.0247(4) Uani 1.00 1 d .
C(4) C 0.05046(7) 0.5382(3) 0.39521(13) 0.0218(4) Uani 1.00 1 d .
C(5) C 0.07797(8) 0.7175(3) 0.39722(13) 0.0180(3) Uani 1.00 1 d .
C(6) C 0.07377(7) 0.8395(2) 0.32111(12) 0.0171(3) Uani 1.00 1 d .
C(7) C 0.09907(7) 1.0478(2) 0.32882(12) 0.0179(3) Uani 1.00 1 d .
C(8) C 0.13185(7) 1.1120(2) 0.41129(12) 0.0182(3) Uani 1.00 1 d .
C(9) C 0.15855(8) 1.2958(3) 0.42097(14) 0.0220(4) Uani 1.00 1 d .
C(10) C 0.19082(8) 1.3413(3) 0.49985(14) 0.0263(4) Uani 1.00 1 d .
C(11) C 0.19497(9) 1.2006(3) 0.56636(15) 0.0277(4) Uani 1.00 1 d .
C(12) C 0.13801(7) 0.9823(2) 0.48219(12) 0.0185(3) Uani 1.00 1 d .
H(1) H 0.0924 0.4371 0.5970 0.031 Uiso 1.00 1 c R
H(2) H 0.0373 0.3130 0.4719 0.030 Uiso 1.00 1 c R
H(3) H 0.0286 0.4892 0.3429 0.026 Uiso 1.00 1 c R
H(4) H 0.1546 1.3878 0.3740 0.026 Uiso 1.00 1 c R
H(5) H 0.2097 1.4649 0.5087 0.032 Uiso 1.00 1 c R
H(6) H 0.2175 1.2315 0.6206 0.033 Uiso 1.00 1 c R
H(7) H 0.2123(16) 0.751(3) 0.699(2) 0.045(10) Uiso 1.00 1 c .
H(8) H 0.1820(10) 0.870(5) 0.7366(19) 0.034(7) Uiso 1.00 1 c .
H(9) H 0.1839(10) 0.627(4) 0.7397(18) 0.032(7) Uiso 1.00 1 c .
H(10) H 0.1611(18) 0.752(4) 0.662(3) 0.062(13) Uiso 1.00 1 c .

loop_
_atom_site_aniso_label
_atom_site_aniso_U_11
_atom_site_aniso_U_22
_atom_site_aniso_U_33
_atom_site_aniso_U_12
_atom_site_aniso_U_13
_atom_site_aniso_U_23
I(1) 0.02844(13) 0.01756(11) 0.03626(12) -0.00275(5) 0.01799(8) -0.00349(5)
S(1) 0.0234(2) 0.0196(2) 0.0214(2) 0.0014(2) 0.00643(19) 0.00359(19)
O(1) 0.0431(9) 0.0308(8) 0.0280(7) -0.0001(7) 0.0184(6) 0.0000(6)
O(3) 0.0274(8) 0.0298(8) 0.0321(7) 0.0059(6) 0.0030(6) 0.0099(6)
N(1) 0.0249(9) 0.0175(8) 0.0227(8) -0.0021(7) 0.0088(6) 0.0002(6)
N(2) 0.0186(9) 0.0182(7) 0.0245(8) 0.0013(6) 0.0057(6) 0.0031(6)
N(3) 0.0225(9) 0.0172(7) 0.0256(8) 0.0013(6) 0.0087(6) 0.0023(6)
N(4) 0.0217(8) 0.0225(8) 0.0257(8) -0.0041(6) 0.0063(6) -0.0013(6)
N(5) 0.0260(11) 0.0225(10) 0.0228(9) -0.0005(6) 0.0083(8) 0.0012(6)
C(1) 0.0173(10) 0.0134(7) 0.0209(9) 0.0007(7) 0.0083(7) -0.0001(7)
C(2) 0.0327(11) 0.0197(9) 0.0259(9) -0.0036(8) 0.0118(8) 0.0040(7)
C(3) 0.0266(10) 0.0173(9) 0.0311(10) -0.0045(8) 0.0105(8) 0.0020(8)
C(4) 0.0187(9) 0.0186(9) 0.0267(9) -0.0030(7) 0.0057(7) 0.0008(7)
C(5) 0.0159(10) 0.0160(8) 0.0220(9) 0.0009(7) 0.0059(7) 0.0006(7)
C(6) 0.0134(8) 0.0134(8) 0.0250(9) 0.0023(6) 0.0068(7) 0.0009(7)
C(7) 0.0164(9) 0.0141(8) 0.0252(9) 0.0020(7) 0.0094(7) 0.0016(6)
C(8) 0.0176(9) 0.0150(8) 0.0239(9) 0.0005(7) 0.0094(7) -0.0006(7)
C(9) 0.0248(11) 0.0161(8) 0.0289(10) -0.0014(8) 0.0138(8) 0.0010(8)
C(10) 0.0255(11) 0.0198(10) 0.0349(11) -0.0073(8) 0.0116(9) -0.0038(8)
C(11) 0.0258(11) 0.0284(9) 0.0278(10) -0.0078(9) 0.0073(8) -0.0035(9)
C(12) 0.0162(9) 0.0149(8) 0.0258(9) 0.0005(7) 0.0087(7) -0.0011(7)

loop_
_atom_type_symbol
_atom_type_description
_atom_type_scat_dispersion_real
_atom_type_scat_dispersion_imag
_atom_type_scat_source
C C 0.003 0.002
;
International Tables for Crystallography
(1992, Vol. C, Tables 4.2.6.8 and 6.1.1.4)
;
N N 0.006 0.003
;
International Tables for Crystallography
(1992, Vol. C, Tables 4.2.6.8 and 6.1.1.4)
;
O O 0.011 0.006
;
International Tables for Crystallography
(1992, Vol. C, Tables 4.2.6.8 and 6.1.1.4)
;
H H 0.000 0.000
;
International Tables for Crystallography
(1992, Vol. C, Table 6.1.1.4)
;
S S 0.125 0.123
;
International Tables for Crystallography
(1992, Vol. C, Tables 4.2.6.8 and 6.1.1.4)
;
I I -0.474 1.812
;
International Tables for Crystallography
(1992, Vol. C, Tables 4.2.6.8 and 6.1.1.4)
;

loop_
_geom_angle_atom_site_label_1
_geom_angle_atom_site_label_2
_geom_angle_atom_site_label_3
_geom_angle
_geom_angle_publ_flag
O(1) S(1) O(3) 119.03(9) yes
O(1) S(1) N(2) 109.84(10) yes
O(1) S(1) N(3) 109.47(9) yes
O(3) S(1) N(2) 108.10(10) yes
O(3) S(1) N(3) 109.20(9) yes
N(2) S(1) N(3) 99.41(8) yes
C(1) N(1) C(2) 118.63(16) yes
S(1) N(2) C(6) 105.80(14) yes
S(1) N(3) C(7) 105.78(13) yes
C(11) N(4) C(12) 117.57(18) yes
N(1) C(1) C(5) 121.18(18) yes
N(1) C(1) C(12) 117.10(16) yes
C(5) C(1) C(12) 121.71(18) yes
N(1) C(2) C(3) 123.73(19) yes
C(2) C(3) C(4) 118.50(19) yes
C(3) C(4) C(5) 118.54(17) yes
C(1) C(5) C(4) 119.39(19) yes
C(1) C(5) C(6) 118.41(18) yes
C(4) C(5) C(6) 122.16(16) yes
N(2) C(6) C(5) 125.82(18) yes
N(2) C(6) C(7) 114.29(17) yes
C(5) C(6) C(7) 119.84(15) yes
N(3) C(7) C(6) 114.64(15) yes
N(3) C(7) C(8) 126.03(17) yes
C(6) C(7) C(8) 119.31(16) yes
C(7) C(8) C(9) 121.77(18) yes
C(7) C(8) C(12) 119.15(16) yes
C(9) C(8) C(12) 119.05(16) yes
C(8) C(9) C(10) 118.8(2) yes
C(9) C(10) C(11) 118.0(2) yes
N(4) C(11) C(10) 124.22(19) yes
N(4) C(12) C(1) 116.51(17) yes
N(4) C(12) C(8) 122.39(17) yes
C(1) C(12) C(8) 121.10(15) yes
H(7) N(5) H(8) 111(2) no
H(7) N(5) H(9) 109(2) no
H(7) N(5) H(10) 113(4) no
H(8) N(5) H(9) 112(2) no
H(8) N(5) H(10) 104(3) no
H(9) N(5) H(10) 109(3) no
N(1) C(2) H(1) 118.1 no
C(3) C(2) H(1) 118.1 no
C(2) C(3) H(2) 120.8 no
C(4) C(3) H(2) 120.7 no
C(3) C(4) H(3) 120.7 no
C(5) C(4) H(3) 120.7 no
C(8) C(9) H(4) 120.6 no
C(10) C(9) H(4) 120.6 no
C(9) C(10) H(5) 121.0 no
C(11) C(10) H(5) 121.0 no
N(4) C(11) H(6) 117.9 no
C(10) C(11) H(6) 117.9 no

loop_
_geom_bond_atom_site_label_1
_geom_bond_atom_site_label_2
_geom_bond_distance
_geom_bond_publ_flag
S(1) O(1) 1.422(2) yes
S(1) O(3) 1.4270(17) yes
S(1) N(2) 1.690(2) yes
S(1) N(3) 1.6884(16) yes
N(1) C(1) 1.344(2) yes
N(1) C(2) 1.334(2) yes
N(2) C(6) 1.289(2) yes
N(3) C(7) 1.286(2) yes
N(4) C(11) 1.334(3) yes
N(4) C(12) 1.336(2) yes
C(1) C(5) 1.405(2) yes
C(1) C(12) 1.486(2) yes
C(2) C(3) 1.388(2) yes
C(3) C(4) 1.380(3) yes
C(4) C(5) 1.399(2) yes
C(5) C(6) 1.451(2) yes
C(6) C(7) 1.510(2) yes
C(7) C(8) 1.455(2) yes
C(8) C(9) 1.394(2) yes
C(8) C(12) 1.398(2) yes
C(9) C(10) 1.377(2) yes
C(10) C(11) 1.394(3) yes
N(5) H(7) 0.86(5) no
N(5) H(8) 0.92(3) no
N(5) H(9) 0.95(3) no
N(5) H(10) 0.87(4) no
C(2) H(1) 0.950 no
C(3) H(2) 0.950 no
C(4) H(3) 0.950 no
C(9) H(4) 0.950 no
C(10) H(5) 0.950 no
C(11) H(6) 0.950 no

loop_
_geom_contact_atom_site_label_1
_geom_contact_atom_site_label_2
_geom_contact_distance
_geom_contact_site_symmetry_2
I(1) N(5) 3.580(2) 6_546
I(1) C(7) 3.589(2) 4_565
O(1) N(1) 3.150(2) 4_574
O(1) N(4) 3.349(2) 4_574
O(1) C(1) 3.443(2) 4_574
O(1) C(2) 3.204(2) 4_564
O(1) C(3) 3.358(2) 4_564
O(1) C(12) 3.496(3) 4_574
O(3) O(3) 3.353(2) 2_555
O(3) N(2) 3.340(2) 2_555
O(3) C(3) 3.128(2) 2_565
O(3) C(4) 3.244(2) 2_565
O(3) C(5) 3.393(2) 2_555
O(3) C(6) 3.044(2) 2_555
O(3) C(7) 3.272(2) 2_555
N(1) O(1) 3.150(2) 4_575
N(1) N(5) 2.829(2) .
N(1) C(10) 3.412(3) 1_545
N(2) O(3) 3.340(2) 2_555
N(2) N(2) 2.941(3) 2_555
N(2) C(4) 3.485(2) 2_555
N(2) C(6) 3.452(2) 2_555
N(3) N(5) 3.284(3) 4_574
N(4) O(1) 3.349(2) 4_575
N(4) N(5) 2.948(2) .
N(5) I(1) 3.580(2) 6_556
N(5) N(1) 2.829(2) .
N(5) N(3) 3.284(3) 4_575
N(5) N(4) 2.948(2) .
N(5) C(2) 3.587(2) .
C(1) O(1) 3.443(2) 4_575
C(2) O(1) 3.204(2) 4_565
C(2) N(5) 3.587(2) .
C(2) C(10) 3.539(3) 1_545
C(3) O(1) 3.358(2) 4_565
C(3) O(3) 3.128(2) 2_545
C(3) C(8) 3.433(3) 1_545
C(3) C(9) 3.535(3) 1_545
C(4) O(3) 3.244(2) 2_545
C(4) N(2) 3.485(2) 2_555
C(4) C(8) 3.591(2) 1_545
C(4) C(9) 3.470(3) 1_545
C(5) O(3) 3.393(2) 2_555
C(5) C(9) 3.537(3) 1_545
C(6) O(3) 3.044(2) 2_555
C(6) N(2) 3.452(2) 2_555
C(7) I(1) 3.589(2) 4_564
C(7) O(3) 3.272(2) 2_555
C(8) C(3) 3.433(3) 1_565
C(8) C(4) 3.591(2) 1_565
C(9) C(3) 3.535(3) 1_565
C(9) C(4) 3.470(3) 1_565
C(9) C(5) 3.537(3) 1_565
C(10) N(1) 3.412(3) 1_565
C(10) C(2) 3.539(3) 1_565
C(12) O(1) 3.496(3) 4_575
I(1) H(4) 2.995 4_575
I(1) H(5) 3.573 4_575
I(1) H(6) 3.496 1_545
I(1) H(7) 2.72(5) 6_546
I(1) H(8) 2.71(3) 1_545
I(1) H(9) 2.74(3) .
S(1) H(1) 3.505 4_564
O(1) H(1) 2.502 4_564
O(1) H(2) 2.858 4_564
O(1) H(8) 3.39(2) 4_574
O(1) H(10) 3.16(4) 4_574
O(3) H(2) 2.476 2_565
O(3) H(3) 2.716 2_565
N(1) H(5) 3.394 1_545
N(1) H(7) 3.18(3) .
N(1) H(8) 3.33(2) .
N(1) H(9) 3.18(2) .
N(1) H(10) 1.98(4) .
N(2) H(1) 3.449 4_564
N(2) H(3) 2.978 2_555
N(3) H(3) 3.401 1_565
N(3) H(8) 2.89(3) 4_574
N(3) H(9) 3.25(3) 4_574
N(3) H(10) 3.12(6) 4_574
N(4) H(7) 2.85(3) .
N(4) H(8) 3.01(3) .
N(4) H(10) 2.51(4) .
N(5) H(1) 3.423 .
N(5) H(4) 3.286 4_575
N(5) H(6) 3.324 6_546
C(1) H(4) 3.546 1_545
C(1) H(5) 3.513 1_545
C(1) H(10) 2.97(4) .
C(2) H(10) 2.83(4) .
C(3) H(2) 3.591 3_566
C(4) H(4) 3.372 1_545
C(5) H(4) 3.215 1_545
C(7) H(3) 3.560 1_565
C(7) H(8) 3.34(3) 4_574
C(8) H(2) 3.525 1_565
C(9) H(8) 3.51(3) 4_574
C(9) H(9) 3.36(3) 4_574
C(10) H(5) 3.590 7_576
C(11) H(1) 3.590 1_565
C(11) H(7) 3.54(3) .
C(11) H(10) 3.57(4) .
C(12) H(10) 3.18(4) .
H(1) S(1) 3.505 4_565
H(1) O(1) 2.502 4_565
H(1) N(2) 3.449 4_565
H(1) N(5) 3.423 .
H(1) C(11) 3.590 1_545
H(1) H(9) 3.206 .
H(1) H(10) 2.816 .
H(2) O(1) 2.858 4_565
H(2) O(3) 2.476 2_545
H(2) C(3) 3.591 3_566
H(2) C(8) 3.525 1_545
H(2) H(2) 3.582 3_566
H(3) O(3) 2.716 2_545
H(3) N(2) 2.978 2_555
H(3) N(3) 3.401 1_545
H(3) C(7) 3.560 1_545
H(3) H(3) 2.995 2_555
H(4) I(1) 2.995 4_574
H(4) N(5) 3.286 4_574
H(4) C(1) 3.546 1_565
H(4) C(4) 3.372 1_565
H(4) C(5) 3.215 1_565
H(4) H(8) 3.123 4_574
H(4) H(9) 2.645 4_574
H(5) I(1) 3.573 4_574
H(5) N(1) 3.394 1_565
H(5) C(1) 3.513 1_565
H(5) C(10) 3.590 7_576
H(6) I(1) 3.496 1_565
H(6) N(5) 3.324 6_556
H(6) H(7) 3.347 .
H(6) H(7) 3.572 1_565
H(6) H(7) 3.044 6_556
H(6) H(8) 3.383 .
H(6) H(8) 3.275 6_556
H(6) H(9) 3.538 1_565
H(6) H(9) 3.163 6_556
H(7) I(1) 2.72(5) 6_556
H(7) N(1) 3.18(3) .
H(7) N(4) 2.85(3) .
H(7) C(11) 3.54(3) .
H(7) H(6) 3.572 1_545
H(7) H(6) 3.347 .
H(7) H(6) 3.044 6_546
H(8) I(1) 2.71(3) 1_565
H(8) O(1) 3.39(2) 4_575
H(8) N(1) 3.33(2) .
H(8) N(3) 2.89(3) 4_575
H(8) N(4) 3.01(3) .
H(8) C(7) 3.34(3) 4_575
H(8) C(9) 3.51(3) 4_575
H(8) H(4) 3.123 4_575
H(8) H(6) 3.383 .
H(8) H(6) 3.275 6_546
H(9) I(1) 2.74(3) .
H(9) N(1) 3.18(2) .
H(9) N(3) 3.25(3) 4_575
H(9) C(9) 3.36(3) 4_575
H(9) H(1) 3.206 .
H(9) H(4) 2.645 4_575
H(9) H(6) 3.538 1_545
H(9) H(6) 3.163 6_546
H(10) O(1) 3.16(4) 4_575
H(10) N(1) 1.98(4) .
H(10) N(3) 3.12(6) 4_575
H(10) N(4) 2.51(4) .
H(10) C(1) 2.97(4) .
H(10) C(2) 2.83(4) .
H(10) C(11) 3.57(4) .
H(10) C(12) 3.18(4) .
H(10) H(1) 2.816 .

loop_
_geom_torsion_atom_site_label_1
_geom_torsion_atom_site_label_2
_geom_torsion_atom_site_label_3
_geom_torsion_atom_site_label_4
_geom_torsion
O(1) S(1) N(2) C(6) 116.90(16)
O(1) S(1) N(3) C(7) -115.44(16)
O(3) S(1) N(2) C(6) -111.75(16)
O(3) S(1) N(3) C(7) 112.64(16)
N(2) S(1) N(3) C(7) -0.39(17)
N(3) S(1) N(2) C(6) 2.13(18)
C(1) N(1) C(2) C(3) 0.3(3)
C(2) N(1) C(1) C(5) -1.8(3)
C(2) N(1) C(1) C(12) 177.3(2)
S(1) N(2) C(6) C(5) 174.24(19)
S(1) N(2) C(6) C(7) -3.1(2)
S(1) N(3) C(7) C(6) -1.3(2)
S(1) N(3) C(7) C(8) 176.98(18)
C(11) N(4) C(12) C(1) -179.3(2)
C(11) N(4) C(12) C(8) 0.8(3)
C(12) N(4) C(11) C(10) 0.3(3)
N(1) C(1) C(5) C(4) 2.0(3)
N(1) C(1) C(5) C(6) 179.7(2)
N(1) C(1) C(12) N(4) 5.6(3)
N(1) C(1) C(12) C(8) -174.5(2)
C(5) C(1) C(12) N(4) -175.3(2)
C(5) C(1) C(12) C(8) 4.6(3)
C(12) C(1) C(5) C(4) -177.1(2)
C(12) C(1) C(5) C(6) 0.7(3)
N(1) C(2) C(3) C(4) 1.0(3)
C(2) C(3) C(4) C(5) -0.8(3)
C(3) C(4) C(5) C(1) -0.6(3)
C(3) C(4) C(5) C(6) -178.3(2)
C(1) C(5) C(6) N(2) 176.4(2)
C(1) C(5) C(6) C(7) -6.4(3)
C(4) C(5) C(6) N(2) -5.9(3)
C(4) C(5) C(6) C(7) 171.3(2)
N(2) C(6) C(7) N(3) 3.2(2)
N(2) C(6) C(7) C(8) -175.3(2)
C(5) C(6) C(7) N(3) -174.3(2)
C(5) C(6) C(7) C(8) 7.2(3)
N(3) C(7) C(8) C(9) -2.6(3)
N(3) C(7) C(8) C(12) 179.7(2)
C(6) C(7) C(8) C(9) 175.6(2)
C(6) C(7) C(8) C(12) -2.1(3)
C(7) C(8) C(9) C(10) -176.5(2)
C(7) C(8) C(12) N(4) 176.2(2)
C(7) C(8) C(12) C(1) -3.7(3)
C(9) C(8) C(12) N(4) -1.6(3)
C(9) C(8) C(12) C(1) 178.5(2)
C(12) C(8) C(9) C(10) 1.2(3)
C(8) C(9) C(10) C(11) -0.2(3)
C(9) C(10) C(11) N(4) -0.6(4)
